data_4077577
loop_
_publ_author_name
'Bosch, Eric'
'Barnes, Charles L.'

_publ_section_title
;
 Synthesis and Crystallographic Characterization of a Novel Platinocycle
;
_journal_issue 25
_journal_name_full Organometallics
_journal_page_first 5522
_journal_paper_doi 10.1021/om0004904
_journal_volume 19
_journal_year 2000
_chemical_formula_sum 'C61 H41 N P2 Pt'
_chemical_formula_weight 1044.98
_chemical_name_systematic
; 
 ? 
;
_space_group_IT_number 2
_symmetry_cell_setting triclinic
_symmetry_space_group_name_Hall '-P 1'
_symmetry_space_group_name_H-M 'P -1'
_atom_sites_solution_hydrogens geom
_atom_sites_solution_primary direct
_atom_sites_solution_secondary difmap
_audit_creation_method SHELXL-97
_cell_angle_alpha 81.856(2)
_cell_angle_beta 80.155(2)
_cell_angle_gamma 68.650(2)
_cell_formula_units_Z 2
_cell_length_a 10.8302(16)
_cell_length_b 14.743(2)
_cell_length_c 16.083(2)
_cell_measurement_reflns_used 6579
_cell_measurement_temperature 173(2)
_cell_measurement_theta_max 27
_cell_measurement_theta_min 1
_cell_volume 2347.7(6)
_computing_cell_refinement 'SMART (Bruker, 1998)'
_computing_data_collection 'SMART (Bruker, 1998)'
_computing_data_reduction 'SAINT (Bruker, 1998)'
_computing_molecular_graphics 'ORTEP (Johnson, 1976)'
_computing_publication_material 'CIFTAB (Sheldrick, 1997)'
_computing_structure_refinement 'SHELXL-97 (Sheldrick, 1997)'
_computing_structure_solution 'SHELXS-97 (Sheldrick, 1997)'
_diffrn_ambient_temperature 173(2)
_diffrn_measured_fraction_theta_full 0.956
_diffrn_measured_fraction_theta_max 0.956
_diffrn_measurement_device_type 'SMART CCD area detector'
_diffrn_measurement_method 'omega scans'
_diffrn_radiation_monochromator graphite
_diffrn_radiation_source 'fine-focus sealed tube'
_diffrn_radiation_type MoK\a
_diffrn_radiation_wavelength 0.71070
_diffrn_reflns_av_R_equivalents 0.0321
_diffrn_reflns_av_sigmaI/netI 0.0383
_diffrn_reflns_limit_h_max 13
_diffrn_reflns_limit_h_min -13
_diffrn_reflns_limit_k_max 18
_diffrn_reflns_limit_k_min -18
_diffrn_reflns_limit_l_max 20
_diffrn_reflns_limit_l_min -20
_diffrn_reflns_number 18748
_diffrn_reflns_theta_full 27.33
_diffrn_reflns_theta_max 27.33
_diffrn_reflns_theta_min 1.29
_diffrn_standards_decay_% 0.0
_exptl_absorpt_coefficient_mu 3.098
_exptl_absorpt_correction_T_max 0.7470
_exptl_absorpt_correction_T_min 0.4567
_exptl_absorpt_correction_type multi-scan
_exptl_absorpt_process_details
;
 Data were corrected for decay and absorption using the program SADABS 
 based on the method of R.H. Blessing (Acta Cryst. A51, 33-38, 1995).
;
_exptl_crystal_colour yellow
_exptl_crystal_density_diffrn 1.478
_exptl_crystal_density_method 'not measured'
_exptl_crystal_description plate
_exptl_crystal_F_000 1044
_exptl_crystal_size_max 0.30
_exptl_crystal_size_mid 0.10
_exptl_crystal_size_min 0.10
_refine_diff_density_max 1.190
_refine_diff_density_min -0.979
_refine_diff_density_rms 0.096
_refine_ls_extinction_method none
_refine_ls_goodness_of_fit_ref 0.691
_refine_ls_hydrogen_treatment mixed
_refine_ls_matrix_type full
_refine_ls_number_parameters 586
_refine_ls_number_reflns 10125
_refine_ls_number_restraints 0
_refine_ls_restrained_S_all 0.691
_refine_ls_R_factor_all 0.0341
_refine_ls_R_factor_gt 0.0276
_refine_ls_shift/su_max 0.003
_refine_ls_shift/su_mean 0.001
_refine_ls_structure_factor_coef Fsqd
_refine_ls_weighting_details 'calc w=1/[\s^2^(Fo^2^)+(0.1000P)^2^+0.0000P] where P=(Fo^2^+2Fc^2^)/3'
_refine_ls_weighting_scheme calc
_refine_ls_wR_factor_gt 0.0788
_refine_ls_wR_factor_ref 0.0852
_reflns_number_gt 9000
_reflns_number_total 10125
_reflns_threshold_expression >2sigma(I)
_cod_data_source_file om0004904.cif
_cod_data_source_block Phe3Pt
_cod_depositor_comments
;
The following automatic conversions were performed:

'_exptl_absorpt_correction_type' value 'multiscan' changed to
'multi-scan' according to
/home/saulius/struct/CIF-dictionaries/cif_core.dic dictionary named
'cif_core.dic' version 2.4.2 from 2011-04-26.

Automatic conversion script
Id: cif_fix_values 1715 2011-07-08 13:25:40Z adriana 
;
_cod_original_sg_symbol_H-M P-1
_cod_database_code 4077577

loop_
_symmetry_equiv_pos_as_xyz
'x, y, z'
'-x, -y, -z'

loop_
_atom_site_label
_atom_site_type_symbol
_atom_site_fract_x
_atom_site_fract_y
_atom_site_fract_z
_atom_site_U_iso_or_equiv
_atom_site_adp_type
_atom_site_occupancy
_atom_site_symmetry_multiplicity
_atom_site_calc_flag
_atom_site_refinement_flags
Pt1 Pt 0.115630(11) 0.197711(8) 0.767450(7) 0.02147(5) Uani 1 1 d .
P1 P 0.26641(9) 0.11741(6) 0.86248(5) 0.02537(17) Uani 1 1 d .
P2 P -0.03209(8) 0.25279(6) 0.66846(5) 0.02174(16) Uani 1 1 d .
N15 N 0.1481(4) 0.6506(2) 0.7394(2) 0.0442(8) Uani 1 1 d .
C26 C 0.2679(3) 0.1693(2) 0.6740(2) 0.0258(6) Uani 1 1 d .
C58 C -0.2707(4) 0.3905(3) 0.6220(2) 0.0323(7) Uani 1 1 d .
H58 H -0.2580 0.3498 0.5782 0.039 Uiso 1 1 calc R
C1 C -0.0278(3) 0.2459(2) 0.8633(2) 0.0252(6) Uani 1 1 d .
C42 C 0.0767(5) 0.0256(3) 1.1255(3) 0.0424(9) Uani 1 1 d .
H42 H 0.0353 0.0073 1.1789 0.051 Uiso 1 1 calc R
C18 C 0.3917(3) 0.3548(3) 0.5935(2) 0.0285(7) Uani 1 1 d .
C2 C -0.1039(4) 0.2859(3) 0.9223(2) 0.0304(7) Uani 1 1 d .
C12 C 0.1378(3) 0.4609(2) 0.7563(2) 0.0286(7) Uani 1 1 d .
H12 H 0.1334 0.3971 0.7618 0.034 Uiso 1 1 calc R
C43 C 0.1454(6) -0.0435(3) 1.0681(3) 0.0602(14) Uani 1 1 d .
H43 H 0.1522 -0.1098 1.0824 0.072 Uiso 1 1 calc R
C59 C -0.3798(4) 0.4774(3) 0.6274(3) 0.0371(8) Uani 1 1 d .
H59 H -0.4433 0.4946 0.5885 0.044 Uiso 1 1 calc R
C3 C -0.1903(4) 0.3429(3) 0.9886(2) 0.0291(7) Uani 1 1 d .
C51 C -0.0918(3) 0.1531(2) 0.6644(2) 0.0259(6) Uani 1 1 d .
C25 C 0.3614(3) 0.1690(2) 0.6200(2) 0.0296(7) Uani 1 1 d .
C22 C 0.6603(4) 0.1233(3) 0.4542(3) 0.0417(9) Uani 1 1 d .
H22 H 0.7213 0.0710 0.4234 0.050 Uiso 1 1 calc R
C52 C -0.2239(4) 0.1604(3) 0.6890(2) 0.0328(7) Uani 1 1 d .
H52 H -0.2880 0.2197 0.7082 0.039 Uiso 1 1 calc R
C17 C 0.3176(4) 0.4179(3) 0.6372(2) 0.0302(7) Uani 1 1 d .
C11 C 0.0541(4) 0.5304(3) 0.8111(2) 0.0309(7) Uani 1 1 d .
C56 C 0.0014(4) 0.0650(3) 0.6375(3) 0.0361(8) Uani 1 1 d .
H56 H 0.0928 0.0584 0.6221 0.043 Uiso 1 1 calc R
C46 C 0.0911(4) 0.3517(3) 0.5438(2) 0.0358(8) Uani 1 1 d .
H46 H 0.1018 0.3803 0.5902 0.043 Uiso 1 1 calc R
C40 C 0.1279(4) 0.1488(3) 1.0259(2) 0.0366(8) Uani 1 1 d .
H40 H 0.1211 0.2151 1.0121 0.044 Uiso 1 1 calc R
C49 C 0.0603(5) 0.2686(3) 0.4092(3) 0.0504(11) Uani 1 1 d .
H49 H 0.0490 0.2406 0.3626 0.060 Uiso 1 1 calc R
C4 C -0.2694(4) 0.3051(3) 1.0518(2) 0.0348(8) Uani 1 1 d .
H4 H -0.2623 0.2388 1.0529 0.042 Uiso 1 1 calc R
C39 C 0.1967(4) 0.0802(3) 0.9676(2) 0.0296(7) Uani 1 1 d .
C62 C -0.1963(4) 0.4256(2) 0.7429(2) 0.0289(7) Uani 1 1 d .
H62 H -0.1337 0.4086 0.7823 0.035 Uiso 1 1 calc R
C20 C 0.5846(3) 0.2905(3) 0.4857(2) 0.0299(7) Uani 1 1 d .
H20 H 0.5938 0.3529 0.4765 0.036 Uiso 1 1 calc R
C21 C 0.6733(4) 0.2152(3) 0.4400(3) 0.0385(8) Uani 1 1 d .
H21 H 0.7424 0.2259 0.3993 0.046 Uiso 1 1 calc R
C14 C 0.2279(4) 0.5830(3) 0.6877(2) 0.0376(8) Uani 1 1 d .
H14 H 0.2884 0.6011 0.6445 0.045 Uiso 1 1 calc R
C9 C -0.1138(4) 0.4797(3) 0.9292(2) 0.0325(7) Uani 1 1 d .
C45 C 0.0331(3) 0.2798(2) 0.5588(2) 0.0271(7) Uani 1 1 d .
C57 C -0.1799(3) 0.3631(2) 0.6810(2) 0.0246(6) Uani 1 1 d .
C27 C 0.3683(3) 0.1852(3) 0.8812(2) 0.0301(7) Uani 1 1 d .
C50 C 0.0188(4) 0.2379(3) 0.4903(2) 0.0391(9) Uani 1 1 d .
H50 H -0.0196 0.1882 0.4996 0.047 Uiso 1 1 calc R
C19 C 0.4813(3) 0.2764(2) 0.5454(2) 0.0265(6) Uani 1 1 d .
C16 C 0.0642(4) 0.6234(3) 0.7989(3) 0.0400(9) Uani 1 1 d .
H16 H 0.0067 0.6707 0.8359 0.048 Uiso 1 1 calc R
C13 C 0.2281(3) 0.4870(2) 0.6933(2) 0.0294(7) Uani 1 1 d .
C41 C 0.0691(4) 0.1208(3) 1.1042(2) 0.0417(9) Uani 1 1 d .
H41 H 0.0231 0.1682 1.1436 0.050 Uiso 1 1 calc R
C24 C 0.4661(3) 0.1836(3) 0.5589(2) 0.0272(7) Uani 1 1 d .
C8 C -0.1987(4) 0.4408(3) 0.9904(2) 0.0323(7) Uani 1 1 d .
C32 C 0.4175(4) 0.1737(3) 0.9575(3) 0.0449(10) Uani 1 1 d .
H32 H 0.3941 0.1321 1.0032 0.054 Uiso 1 1 calc R
C10 C -0.0385(4) 0.5059(3) 0.8771(2) 0.0326(7) Uani 1 1 d .
C29 C 0.4896(4) 0.2948(3) 0.8247(3) 0.0344(8) Uani 1 1 d .
H29 H 0.5146 0.3361 0.7793 0.041 Uiso 1 1 calc R
C53 C -0.2628(4) 0.0807(3) 0.6855(3) 0.0412(9) Uani 1 1 d .
H53 H -0.3531 0.0857 0.7034 0.049 Uiso 1 1 calc R
C61 C -0.3055(4) 0.5131(3) 0.7466(2) 0.0362(8) Uani 1 1 d .
H61 H -0.3173 0.5552 0.7891 0.043 Uiso 1 1 calc R
C38 C 0.3427(5) -0.0532(3) 0.7820(3) 0.0439(9) Uani 1 1 d .
H38 H 0.2519 -0.0307 0.7721 0.053 Uiso 1 1 calc R
C33 C 0.3863(4) 0.0030(3) 0.8239(2) 0.0328(7) Uani 1 1 d .
C5 C -0.3575(4) 0.3625(3) 1.1123(3) 0.0445(10) Uani 1 1 d .
H5 H -0.4115 0.3360 1.1540 0.053 Uiso 1 1 calc R
C28 C 0.4031(3) 0.2473(2) 0.8140(2) 0.0293(7) Uani 1 1 d .
H28 H 0.3684 0.2569 0.7618 0.035 Uiso 1 1 calc R
C35 C 0.6077(5) -0.1184(4) 0.8071(3) 0.0567(12) Uani 1 1 d .
H35 H 0.6992 -0.1403 0.8152 0.068 Uiso 1 1 calc R
C54 C -0.1718(4) -0.0047(3) 0.6566(3) 0.0458(10) Uani 1 1 d .
H54 H -0.1995 -0.0580 0.6527 0.055 Uiso 1 1 calc R
C31 C 0.5017(4) 0.2232(3) 0.9673(3) 0.0474(10) Uani 1 1 d .
H31 H 0.5337 0.2163 1.0201 0.057 Uiso 1 1 calc R
C47 C 0.1332(4) 0.3819(3) 0.4620(3) 0.0454(10) Uani 1 1 d .
H47 H 0.1721 0.4313 0.4525 0.054 Uiso 1 1 calc R
C44 C 0.2041(5) -0.0158(3) 0.9898(3) 0.0482(11) Uani 1 1 d .
H44 H 0.2502 -0.0635 0.9506 0.058 Uiso 1 1 calc R
C30 C 0.5385(4) 0.2821(3) 0.9007(3) 0.0416(9) Uani 1 1 d .
H30 H 0.5979 0.3139 0.9073 0.050 Uiso 1 1 calc R
C23 C 0.5595(4) 0.1079(3) 0.5128(3) 0.0369(8) Uani 1 1 d .
H23 H 0.5529 0.0446 0.5222 0.044 Uiso 1 1 calc R
C48 C 0.1189(5) 0.3403(3) 0.3943(3) 0.0460(10) Uani 1 1 d .
H48 H 0.1487 0.3604 0.3381 0.055 Uiso 1 1 calc R
C34 C 0.5203(4) -0.0302(3) 0.8357(3) 0.0403(9) Uani 1 1 d .
H34 H 0.5522 0.0078 0.8637 0.048 Uiso 1 1 calc R
C7 C -0.2884(4) 0.4969(3) 1.0530(3) 0.0420(9) Uani 1 1 d .
H7 H -0.2947 0.5626 1.0543 0.050 Uiso 1 1 calc R
C60 C -0.3962(4) 0.5389(3) 0.6891(2) 0.0366(8) Uani 1 1 d .
H60 H -0.4697 0.5988 0.6918 0.044 Uiso 1 1 calc R
C6 C -0.3674(5) 0.4588(3) 1.1122(3) 0.0464(10) Uani 1 1 d .
H6 H -0.4291 0.4985 1.1534 0.056 Uiso 1 1 calc R
C55 C -0.0396(4) -0.0129(3) 0.6331(3) 0.0442(10) Uani 1 1 d .
H55 H 0.0238 -0.0724 0.6137 0.053 Uiso 1 1 calc R
C37 C 0.4292(6) -0.1417(3) 0.7546(3) 0.0580(13) Uani 1 1 d .
H37 H 0.3973 -0.1803 0.7273 0.070 Uiso 1 1 calc R
C36 C 0.5624(6) -0.1742(3) 0.7668(3) 0.0598(13) Uani 1 1 d .
H36 H 0.6222 -0.2348 0.7475 0.072 Uiso 1 1 calc R

loop_
_atom_site_aniso_label
_atom_site_aniso_U_11
_atom_site_aniso_U_22
_atom_site_aniso_U_33
_atom_site_aniso_U_23
_atom_site_aniso_U_13
_atom_site_aniso_U_12
Pt1 0.02063(8) 0.02157(7) 0.02195(8) -0.00093(4) -0.00282(5) -0.00738(5)
P1 0.0251(4) 0.0247(4) 0.0259(4) 0.0014(3) -0.0061(3) -0.0081(3)
P2 0.0204(4) 0.0214(4) 0.0227(4) -0.0028(3) -0.0025(3) -0.0062(3)
N15 0.053(2) 0.0304(16) 0.048(2) -0.0080(14) 0.0116(16) -0.0198(15)
C26 0.0259(16) 0.0264(16) 0.0252(16) -0.0023(12) -0.0053(13) -0.0083(13)
C58 0.0301(18) 0.0298(17) 0.0361(19) -0.0041(14) -0.0086(15) -0.0071(14)
C1 0.0255(16) 0.0297(16) 0.0211(15) -0.0008(12) -0.0025(12) -0.0110(13)
C42 0.049(2) 0.048(2) 0.030(2) 0.0066(17) -0.0027(17) -0.0225(19)
C18 0.0253(17) 0.0329(18) 0.0273(17) -0.0003(14) 0.0010(13) -0.0127(14)
C2 0.0327(18) 0.0312(17) 0.0297(17) -0.0022(13) -0.0043(14) -0.0138(14)
C12 0.0303(17) 0.0250(16) 0.0299(17) -0.0037(13) -0.0014(14) -0.0096(13)
C43 0.088(4) 0.032(2) 0.055(3) 0.008(2) 0.013(3) -0.028(2)
C59 0.0250(18) 0.0366(19) 0.046(2) 0.0023(16) -0.0124(16) -0.0055(15)
C3 0.0294(17) 0.0368(18) 0.0239(16) -0.0057(13) -0.0020(13) -0.0142(14)
C51 0.0285(17) 0.0253(16) 0.0255(16) -0.0037(12) -0.0030(13) -0.0109(13)
C25 0.0291(17) 0.0249(16) 0.0345(18) -0.0025(13) -0.0056(14) -0.0084(13)
C22 0.033(2) 0.041(2) 0.046(2) -0.0163(17) 0.0093(17) -0.0096(16)
C52 0.0255(17) 0.0304(18) 0.040(2) -0.0018(14) -0.0012(15) -0.0087(14)
C17 0.0305(18) 0.0280(17) 0.0305(18) 0.0004(14) 0.0032(14) -0.0127(14)
C11 0.0288(18) 0.0318(18) 0.0329(18) -0.0065(14) 0.0019(14) -0.0129(14)
C56 0.0331(19) 0.0296(18) 0.045(2) -0.0049(15) 0.0014(16) -0.0121(15)
C46 0.037(2) 0.042(2) 0.0334(19) -0.0003(15) -0.0047(15) -0.0215(17)
C40 0.048(2) 0.0320(19) 0.0322(19) -0.0004(14) -0.0055(16) -0.0173(16)
C49 0.072(3) 0.052(3) 0.028(2) -0.0060(18) -0.002(2) -0.023(2)
C4 0.038(2) 0.038(2) 0.0322(19) -0.0059(15) 0.0003(15) -0.0195(16)
C39 0.0312(18) 0.0288(17) 0.0298(17) 0.0049(13) -0.0062(14) -0.0133(14)
C62 0.0301(18) 0.0292(17) 0.0248(16) -0.0037(13) -0.0041(13) -0.0065(13)
C20 0.0233(16) 0.0329(17) 0.0322(18) 0.0003(14) -0.0043(13) -0.0090(13)
C21 0.0286(19) 0.045(2) 0.040(2) -0.0103(17) 0.0085(16) -0.0144(16)
C14 0.040(2) 0.0320(19) 0.040(2) 0.0001(15) 0.0055(16) -0.0175(16)
C9 0.0360(19) 0.0339(18) 0.0289(18) -0.0112(14) 0.0025(15) -0.0135(15)
C45 0.0227(16) 0.0301(17) 0.0258(16) -0.0003(13) -0.0030(13) -0.0071(13)
C57 0.0222(16) 0.0220(15) 0.0274(16) -0.0018(12) -0.0021(12) -0.0058(12)
C27 0.0264(17) 0.0301(17) 0.0352(19) 0.0002(14) -0.0080(14) -0.0106(14)
C50 0.057(3) 0.035(2) 0.0284(18) -0.0042(15) -0.0031(17) -0.0204(18)
C19 0.0214(15) 0.0320(17) 0.0258(16) -0.0030(13) -0.0046(12) -0.0082(13)
C16 0.044(2) 0.0327(19) 0.042(2) -0.0135(16) 0.0092(17) -0.0146(16)
C13 0.0272(17) 0.0291(17) 0.0317(18) -0.0043(13) 0.0006(14) -0.0110(13)
C41 0.051(2) 0.043(2) 0.0316(19) -0.0043(16) -0.0009(17) -0.0192(19)
C24 0.0226(16) 0.0355(18) 0.0244(16) -0.0026(13) -0.0036(12) -0.0109(13)
C8 0.0289(18) 0.041(2) 0.0280(17) -0.0071(14) 0.0029(14) -0.0145(15)
C32 0.048(2) 0.056(3) 0.040(2) 0.0114(18) -0.0157(18) -0.031(2)
C10 0.0349(19) 0.0317(18) 0.0313(18) -0.0085(14) 0.0015(15) -0.0121(15)
C29 0.0309(19) 0.0307(18) 0.041(2) -0.0023(15) -0.0002(15) -0.0116(14)
C53 0.033(2) 0.043(2) 0.052(2) 0.0024(18) -0.0034(18) -0.0223(17)
C61 0.042(2) 0.0252(17) 0.0350(19) -0.0072(14) -0.0005(16) -0.0042(15)
C38 0.051(2) 0.032(2) 0.042(2) -0.0035(16) -0.0168(19) -0.0027(17)
C33 0.040(2) 0.0290(17) 0.0258(17) 0.0040(13) -0.0057(14) -0.0093(15)
C5 0.048(2) 0.053(2) 0.036(2) -0.0110(18) 0.0145(18) -0.027(2)
C28 0.0281(17) 0.0263(16) 0.0320(18) -0.0048(13) -0.0006(14) -0.0082(13)
C35 0.040(2) 0.052(3) 0.058(3) 0.004(2) 0.000(2) 0.002(2)
C54 0.047(2) 0.038(2) 0.062(3) -0.0063(19) -0.007(2) -0.0246(19)
C31 0.044(2) 0.063(3) 0.046(2) 0.005(2) -0.0234(19) -0.027(2)
C47 0.045(2) 0.051(2) 0.041(2) 0.0080(18) -0.0015(18) -0.023(2)
C44 0.070(3) 0.030(2) 0.039(2) -0.0005(16) 0.007(2) -0.0174(19)
C30 0.034(2) 0.047(2) 0.051(2) -0.0057(18) -0.0085(18) -0.0205(17)
C23 0.033(2) 0.0340(19) 0.044(2) -0.0109(16) 0.0013(16) -0.0121(15)
C48 0.049(3) 0.048(2) 0.030(2) 0.0043(17) 0.0058(18) -0.0124(19)
C34 0.0307(19) 0.043(2) 0.040(2) 0.0032(17) -0.0021(16) -0.0078(16)
C7 0.045(2) 0.040(2) 0.042(2) -0.0141(17) 0.0113(18) -0.0201(18)
C60 0.0271(18) 0.0274(18) 0.043(2) 0.0041(15) -0.0002(15) -0.0002(14)
C6 0.051(3) 0.047(2) 0.040(2) -0.0153(18) 0.0171(19) -0.022(2)
C55 0.042(2) 0.0302(19) 0.062(3) -0.0152(18) -0.0008(19) -0.0122(17)
C37 0.085(4) 0.034(2) 0.047(3) -0.0083(18) -0.017(2) -0.004(2)
C36 0.069(3) 0.038(2) 0.051(3) -0.008(2) 0.000(2) 0.006(2)

loop_
_atom_type_symbol
_atom_type_description
_atom_type_scat_dispersion_real
_atom_type_scat_dispersion_imag
_atom_type_scat_source
C C 0.0033 0.0016 'International Tables Vol C Tables 4.2.6.8 and 6.1.1.4'
H H 0.0000 0.0000 'International Tables Vol C Tables 4.2.6.8 and 6.1.1.4'
N N 0.0061 0.0033 'International Tables Vol C Tables 4.2.6.8 and 6.1.1.4'
P P 0.1023 0.0942 'International Tables Vol C Tables 4.2.6.8 and 6.1.1.4'
Pt Pt -1.7033 8.3905 'International Tables Vol C Tables 4.2.6.8 and 6.1.1.4'

loop_
_geom_angle_atom_site_label_1
_geom_angle_atom_site_label_2
_geom_angle_atom_site_label_3
_geom_angle
C26 Pt1 C1 170.02(13)
C26 Pt1 P2 89.64(10)
C1 Pt1 P2 93.08(10)
C26 Pt1 P1 88.69(10)
C1 Pt1 P1 90.12(10)
P2 Pt1 P1 170.68(3)
C27 P1 C39 105.21(16)
C27 P1 C33 104.92(17)
C39 P1 C33 103.87(16)
C27 P1 Pt1 114.39(12)
C39 P1 Pt1 116.37(12)
C33 P1 Pt1 110.95(12)
C51 P2 C57 106.70(15)
C51 P2 C45 104.76(15)
C57 P2 C45 99.29(15)
C51 P2 Pt1 105.57(11)
C57 P2 Pt1 121.17(11)
C45 P2 Pt1 117.94(11)
C16 N15 C14 116.6(3)
C25 C26 Pt1 167.5(3)
C59 C58 C57 120.1(3)
C2 C1 Pt1 169.0(3)
C41 C42 C43 119.3(4)
C17 C18 C19 177.0(4)
C1 C2 C3 173.6(4)
C11 C12 C13 118.8(3)
C42 C43 C44 119.9(4)
C60 C59 C58 120.3(3)
C4 C3 C8 118.3(3)
C4 C3 C2 122.0(3)
C8 C3 C2 119.7(3)
C52 C51 C56 119.2(3)
C52 C51 P2 122.9(3)
C56 C51 P2 117.9(3)
C26 C25 C24 171.4(3)
C23 C22 C21 120.4(3)
C51 C52 C53 120.0(3)
C18 C17 C13 175.7(4)
C16 C11 C12 117.8(3)
C16 C11 C10 121.8(3)
C12 C11 C10 120.4(3)
C55 C56 C51 119.9(4)
C47 C46 C45 120.7(4)
C41 C40 C39 120.3(3)
C50 C49 C48 120.9(4)
C5 C4 C3 121.2(4)
C44 C39 C40 118.2(3)
C44 C39 P1 121.0(3)
C40 C39 P1 120.7(3)
C61 C62 C57 119.6(3)
C21 C20 C19 121.2(3)
C20 C21 C22 119.3(3)
N15 C14 C13 124.2(3)
C10 C9 C8 175.7(4)
C46 C45 C50 119.1(3)
C46 C45 P2 117.1(3)
C50 C45 P2 123.6(3)
C58 C57 C62 119.4(3)
C58 C57 P2 119.2(2)
C62 C57 P2 121.1(3)
C32 C27 C28 119.6(3)
C32 C27 P1 122.1(3)
C28 C27 P1 118.3(3)
C49 C50 C45 119.9(4)
C20 C19 C24 119.7(3)
C20 C19 C18 120.4(3)
C24 C19 C18 119.8(3)
N15 C16 C11 124.9(3)
C12 C13 C14 117.7(3)
C12 C13 C17 120.8(3)
C14 C13 C17 121.4(3)
C42 C41 C40 121.0(4)
C23 C24 C19 117.8(3)
C23 C24 C25 122.3(3)
C19 C24 C25 119.8(3)
C7 C8 C3 119.0(3)
C7 C8 C9 121.4(3)
C3 C8 C9 119.5(3)
C27 C32 C31 120.0(4)
C9 C10 C11 175.3(4)
C30 C29 C28 120.3(4)
C54 C53 C52 120.6(4)
C60 C61 C62 120.7(3)
C37 C38 C33 120.9(4)
C38 C33 C34 118.6(4)
C38 C33 P1 119.2(3)
C34 C33 P1 122.2(3)
C4 C5 C6 120.0(4)
C29 C28 C27 119.4(3)
C36 C35 C34 120.2(5)
C53 C54 C55 119.7(3)
C30 C31 C32 120.4(4)
C48 C47 C46 120.1(4)
C39 C44 C43 121.3(4)
C29 C30 C31 120.3(4)
C22 C23 C24 121.5(3)
C47 C48 C49 119.3(4)
C35 C34 C33 120.6(4)
C6 C7 C8 121.2(4)
C61 C60 C59 119.8(3)
C7 C6 C5 120.2(4)
C54 C55 C56 120.5(4)
C38 C37 C36 120.1(5)
C35 C36 C37 119.7(4)

loop_
_geom_bond_atom_site_label_1
_geom_bond_atom_site_label_2
_geom_bond_distance
Pt1 C26 1.995(3)
Pt1 C1 1.996(3)
Pt1 P2 2.3048(8)
Pt1 P1 2.3103(9)
P1 C27 1.819(3)
P1 C39 1.825(4)
P1 C33 1.829(4)
P2 C51 1.821(3)
P2 C57 1.826(3)
P2 C45 1.829(3)
N15 C16 1.327(5)
N15 C14 1.339(5)
C26 C25 1.215(5)
C58 C59 1.393(5)
C58 C57 1.396(5)
C1 C2 1.209(5)
C42 C41 1.371(6)
C42 C43 1.387(7)
C18 C17 1.205(5)
C18 C19 1.434(5)
C2 C3 1.435(5)
C12 C11 1.398(5)
C12 C13 1.399(5)
C43 C44 1.389(6)
C59 C60 1.384(6)
C3 C4 1.401(5)
C3 C8 1.417(5)
C51 C52 1.386(5)
C51 C56 1.396(5)
C25 C24 1.427(5)
C22 C23 1.378(5)
C22 C21 1.396(6)
C52 C53 1.396(5)
C17 C13 1.426(5)
C11 C16 1.399(5)
C11 C10 1.433(5)
C56 C55 1.388(5)
C46 C47 1.383(5)
C46 C45 1.391(5)
C40 C41 1.390(5)
C40 C39 1.393(5)
C49 C50 1.375(6)
C49 C48 1.394(6)
C4 C5 1.379(5)
C39 C44 1.385(5)
C62 C61 1.397(5)
C62 C57 1.398(4)
C20 C21 1.382(5)
C20 C19 1.401(5)
C14 C13 1.405(5)
C9 C10 1.192(5)
C9 C8 1.435(5)
C45 C50 1.394(5)
C27 C32 1.385(5)
C27 C28 1.407(5)
C19 C24 1.419(5)
C24 C23 1.406(5)
C8 C7 1.399(5)
C32 C31 1.399(5)
C29 C30 1.376(6)
C29 C28 1.402(5)
C53 C54 1.370(6)
C61 C60 1.379(6)
C38 C37 1.380(6)
C38 C33 1.383(5)
C33 C34 1.390(5)
C5 C6 1.383(6)
C35 C36 1.374(8)
C35 C34 1.387(6)
C54 C55 1.382(6)
C31 C30 1.379(6)
C47 C48 1.378(6)
C7 C6 1.369(5)
C37 C36 1.385(8)

loop_
_geom_torsion_atom_site_label_1
_geom_torsion_atom_site_label_2
_geom_torsion_atom_site_label_3
_geom_torsion_atom_site_label_4
_geom_torsion
C26 Pt1 P1 C27 73.89(16)
C1 Pt1 P1 C27 -96.20(16)
P2 Pt1 P1 C27 153.63(19)
C26 Pt1 P1 C39 -162.99(16)
C1 Pt1 P1 C39 26.91(16)
P2 Pt1 P1 C39 -83.3(2)
C26 Pt1 P1 C33 -44.55(16)
C1 Pt1 P1 C33 145.36(16)
P2 Pt1 P1 C33 35.2(2)
C26 Pt1 P2 C51 101.17(14)
C1 Pt1 P2 C51 -88.43(15)
P1 Pt1 P2 C51 21.5(2)
C26 Pt1 P2 C57 -137.69(15)
C1 Pt1 P2 C57 32.70(15)
P1 Pt1 P2 C57 142.65(19)
C26 Pt1 P2 C45 -15.39(15)
C1 Pt1 P2 C45 155.00(16)
P1 Pt1 P2 C45 -95.1(2)
C1 Pt1 C26 C25 -7.3(19)
P2 Pt1 C26 C25 98.7(14)
P1 Pt1 C26 C25 -90.5(14)
C26 Pt1 C1 C2 -8(2)
P2 Pt1 C1 C2 -113.3(16)
P1 Pt1 C1 C2 75.5(16)
Pt1 C1 C2 C3 27(5)
C41 C42 C43 C44 -0.8(8)
C57 C58 C59 C60 2.5(6)
C1 C2 C3 C4 179(100)
C1 C2 C3 C8 0(4)
C57 P2 C51 C52 -14.9(3)
C45 P2 C51 C52 -119.6(3)
Pt1 P2 C51 C52 115.2(3)
C57 P2 C51 C56 166.8(3)
C45 P2 C51 C56 62.1(3)
Pt1 P2 C51 C56 -63.1(3)
Pt1 C26 C25 C24 -11(4)
C56 C51 C52 C53 -0.8(6)
P2 C51 C52 C53 -179.1(3)
C19 C18 C17 C13 -30(11)
C13 C12 C11 C16 0.9(5)
C13 C12 C11 C10 -179.2(3)
C52 C51 C56 C55 1.9(6)
P2 C51 C56 C55 -179.7(3)
C8 C3 C4 C5 2.7(6)
C2 C3 C4 C5 -176.3(4)
C41 C40 C39 C44 0.3(6)
C41 C40 C39 P1 176.6(3)
C27 P1 C39 C44 -130.6(4)
C33 P1 C39 C44 -20.6(4)
Pt1 P1 C39 C44 101.7(4)
C27 P1 C39 C40 53.2(3)
C33 P1 C39 C40 163.2(3)
Pt1 P1 C39 C40 -74.6(3)
C19 C20 C21 C22 -0.6(6)
C23 C22 C21 C20 0.5(6)
C16 N15 C14 C13 -0.3(6)
C47 C46 C45 C50 0.4(6)
C47 C46 C45 P2 -174.9(3)
C51 P2 C45 C46 -177.4(3)
C57 P2 C45 C46 72.5(3)
Pt1 P2 C45 C46 -60.4(3)
C51 P2 C45 C50 7.5(4)
C57 P2 C45 C50 -102.6(3)
Pt1 P2 C45 C50 124.5(3)
C59 C58 C57 C62 -2.8(5)
C59 C58 C57 P2 -176.1(3)
C61 C62 C57 C58 1.9(5)
C61 C62 C57 P2 175.1(3)
C51 P2 C57 C58 -55.7(3)
C45 P2 C57 C58 52.9(3)
Pt1 P2 C57 C58 -176.3(2)
C51 P2 C57 C62 131.1(3)
C45 P2 C57 C62 -120.3(3)
Pt1 P2 C57 C62 10.5(3)
C39 P1 C27 C32 21.8(4)
C33 P1 C27 C32 -87.4(4)
Pt1 P1 C27 C32 150.7(3)
C39 P1 C27 C28 -161.5(3)
C33 P1 C27 C28 89.2(3)
Pt1 P1 C27 C28 -32.6(3)
C48 C49 C50 C45 1.1(7)
C46 C45 C50 C49 -0.7(6)
P2 C45 C50 C49 174.3(4)
C21 C20 C19 C24 -0.6(5)
C21 C20 C19 C18 178.8(3)
C17 C18 C19 C20 -128(7)
C17 C18 C19 C24 52(7)
C14 N15 C16 C11 0.2(7)
C12 C11 C16 N15 -0.5(6)
C10 C11 C16 N15 179.6(4)
C11 C12 C13 C14 -1.0(5)
C11 C12 C13 C17 178.6(3)
N15 C14 C13 C12 0.8(6)
N15 C14 C13 C17 -178.8(4)
C18 C17 C13 C12 -18(6)
C18 C17 C13 C14 162(5)
C43 C42 C41 C40 0.7(7)
C39 C40 C41 C42 -0.5(7)
C20 C19 C24 C23 1.9(5)
C18 C19 C24 C23 -177.5(3)
C20 C19 C24 C25 179.7(3)
C18 C19 C24 C25 0.3(5)
C26 C25 C24 C23 177(2)
C26 C25 C24 C19 -1(3)
C4 C3 C8 C7 -2.2(5)
C2 C3 C8 C7 176.8(4)
C4 C3 C8 C9 176.8(3)
C2 C3 C8 C9 -4.2(5)
C10 C9 C8 C7 165(5)
C10 C9 C8 C3 -14(5)
C28 C27 C32 C31 -0.3(6)
P1 C27 C32 C31 176.4(3)
C8 C9 C10 C11 27(10)
C16 C11 C10 C9 166(5)
C12 C11 C10 C9 -14(5)
C51 C52 C53 C54 -1.1(6)
C57 C62 C61 C60 -0.8(6)
C37 C38 C33 C34 1.7(6)
C37 C38 C33 P1 -177.7(4)
C27 P1 C33 C38 -162.3(3)
C39 P1 C33 C38 87.4(3)
Pt1 P1 C33 C38 -38.3(3)
C27 P1 C33 C34 18.2(4)
C39 P1 C33 C34 -92.0(3)
Pt1 P1 C33 C34 142.2(3)
C3 C4 C5 C6 -1.1(7)
C30 C29 C28 C27 -0.9(5)
C32 C27 C28 C29 1.4(5)
P1 C27 C28 C29 -175.3(3)
C52 C53 C54 C55 2.0(7)
C27 C32 C31 C30 -1.4(7)
C45 C46 C47 C48 -0.4(7)
C40 C39 C44 C43 -0.3(7)
P1 C39 C44 C43 -176.7(4)
C42 C43 C44 C39 0.6(9)
C28 C29 C30 C31 -0.7(6)
C32 C31 C30 C29 1.9(7)
C21 C22 C23 C24 0.9(6)
C19 C24 C23 C22 -2.0(6)
C25 C24 C23 C22 -179.8(4)
C46 C47 C48 C49 0.7(7)
C50 C49 C48 C47 -1.0(7)
C36 C35 C34 C33 -0.3(7)
C38 C33 C34 C35 -0.8(6)
P1 C33 C34 C35 178.7(3)
C3 C8 C7 C6 0.2(6)
C9 C8 C7 C6 -178.7(4)
C62 C61 C60 C59 0.4(6)
C58 C59 C60 C61 -1.3(6)
C8 C7 C6 C5 1.4(7)
C4 C5 C6 C7 -1.0(7)
C53 C54 C55 C56 -0.9(7)
C51 C56 C55 C54 -1.1(7)
C33 C38 C37 C36 -1.6(7)
C34 C35 C36 C37 0.4(8)
C38 C37 C36 C35 0.5(8)
